data_2220662
loop_
_publ_author_name
'Raftery, James'
'Lallbeeharry, Hiteyeshi'
'Bhowon, Minu G.'
'Laulloo, Sabina J.'
'Joule, John A.'

_publ_section_title <i>N</i>,<i>N</i>'-(2,2'-Dithiodi-<i>o</i>-phenylene)bis(furan-2-carboxamide)
_journal_coeditor_code WW2132
_journal_issue 1
_journal_name_full 'Acta Crystallographica Section E'
_journal_page_first o16
_journal_paper_doi 10.1107/S1600536808038828
_journal_volume 65
_journal_year 2009
_chemical_formula_iupac 'C22 H16 N2 O4 S2'
_chemical_formula_moiety 'C22 H16 N2 O4 S2'
_chemical_formula_sum 'C22 H16 N2 O4 S2'
_chemical_formula_weight 436.49
_chemical_melting_point 434
_chemical_name_systematic
;
<i>N</i>,<i>N</i>'-(2,2'-Dithiodi-o-phenylene)bis(furan-2-carboxamide)
;
_space_group_IT_number 2
_symmetry_cell_setting triclinic
_symmetry_space_group_name_Hall '-P 1'
_symmetry_space_group_name_H-M 'P -1'
_atom_sites_solution_hydrogens geom
_atom_sites_solution_primary direct
_atom_sites_solution_secondary difmap
_audit_creation_method SHELXL-97
_cell_angle_alpha 109.770(2)
_cell_angle_beta 103.748(2)
_cell_angle_gamma 104.643(2)
_cell_formula_units_Z 2
_cell_length_a 9.6173(11)
_cell_length_b 9.9210(11)
_cell_length_c 11.9906(14)
_cell_measurement_reflns_used 1625
_cell_measurement_temperature 100(2)
_cell_measurement_theta_max 27.156
_cell_measurement_theta_min 2.34
_cell_volume 973.84(19)
_computing_cell_refinement 'SMART (Bruker, 2001)'
_computing_data_collection 'SMART (Bruker, 2001)'
_computing_data_reduction 'SAINT (Bruker, 2002)'
_computing_molecular_graphics 'SHELXTL (Sheldrick, 2008)'
_computing_publication_material 'SHELXTL (Sheldrick, 2008)'
_computing_structure_refinement 'SHELXL97 (Sheldrick, 2008)'
_computing_structure_solution 'SHELXS97 (Sheldrick, 2008)'
_diffrn_ambient_temperature 100(2)
_diffrn_measured_fraction_theta_full 0.985
_diffrn_measured_fraction_theta_max 0.898
_diffrn_measurement_device_type 'Bruker SMART APEX'
_diffrn_measurement_method '\f and \w'
_diffrn_radiation_monochromator graphite
_diffrn_radiation_source 'fine-focus sealed tube'
_diffrn_radiation_type MoK\a
_diffrn_radiation_wavelength 0.71073
_diffrn_reflns_av_R_equivalents 0.0288
_diffrn_reflns_av_sigmaI/netI 0.0837
_diffrn_reflns_limit_h_max 12
_diffrn_reflns_limit_h_min -11
_diffrn_reflns_limit_k_max 12
_diffrn_reflns_limit_k_min -12
_diffrn_reflns_limit_l_max 15
_diffrn_reflns_limit_l_min -12
_diffrn_reflns_number 6177
_diffrn_reflns_theta_full 25.00
_diffrn_reflns_theta_max 28.28
_diffrn_reflns_theta_min 1.93
_diffrn_standards_number 0
_exptl_absorpt_coefficient_mu 0.307
_exptl_absorpt_correction_type none
_exptl_crystal_colour yellow
_exptl_crystal_density_diffrn 1.489
_exptl_crystal_density_method 'not measured'
_exptl_crystal_description plate
_exptl_crystal_F_000 452
_exptl_crystal_size_max 0.45
_exptl_crystal_size_mid 0.30
_exptl_crystal_size_min 0.20
_refine_diff_density_max 0.370
_refine_diff_density_min -0.298
_refine_ls_extinction_method none
_refine_ls_goodness_of_fit_ref 0.834
_refine_ls_hydrogen_treatment constr
_refine_ls_matrix_type full
_refine_ls_number_parameters 271
_refine_ls_number_reflns 4327
_refine_ls_number_restraints 0
_refine_ls_restrained_S_all 0.834
_refine_ls_R_factor_all 0.0630
_refine_ls_R_factor_gt 0.0402
_refine_ls_shift/su_max 0.000
_refine_ls_shift/su_mean 0.000
_refine_ls_structure_factor_coef Fsqd
_refine_ls_weighting_details 'calc w=1/[\s^2^(Fo^2^)+(0.0233P)^2^] where P=(Fo^2^+2Fc^2^)/3'
_refine_ls_weighting_scheme calc
_refine_ls_wR_factor_gt 0.0712
_refine_ls_wR_factor_ref 0.0761
_reflns_number_gt 2911
_reflns_number_total 4327
_reflns_threshold_expression I>2\s(I)
_cod_data_source_file ww2132.cif
_cod_data_source_block I
_cod_depositor_comments
;
The following automatic conversions were performed:
'_symmetry_cell_setting' value 'Triclinic' changed to 'triclinic'
according to '/home/saulius/struct/CIF-dictionaries/cif_core.dic'
dictionary named 'cif_core.dic' version 2.4.1 from 2010-06-29.

Automatic conversion script
Id: cif_fix_enum 1527 2010-12-29 10:47:43Z saulius 

The following automatic conversions were performed:

'_symmetry_cell_setting' value 'Triclinic' changed to 'triclinic'
according to /home/saulius/struct/CIF-dictionaries/cif_core.dic
dictionary named 'cif_core.dic' version 2.4.1 from 2010-06-29.

Automatic conversion script
Id: cif_fix_values 1715 2011-07-08 13:25:40Z adriana 
;
_cod_database_code 2220662
_cod_database_fobs_code 2220662

loop_
_symmetry_equiv_pos_as_xyz
'x, y, z'
'-x, -y, -z'

loop_
_atom_site_type_symbol
_atom_site_label
_atom_site_fract_x
_atom_site_fract_y
_atom_site_fract_z
_atom_site_U_iso_or_equiv
_atom_site_adp_type
_atom_site_calc_flag
_atom_site_refinement_flags
_atom_site_occupancy
_atom_site_disorder_assembly
_atom_site_disorder_group
C C1 0.0310(2) 0.5459(2) 0.2881(2) 0.0182(5) Uani d . 1 . .
C C2 -0.0923(2) 0.4603(2) 0.3075(2) 0.0222(5) Uani d . 1 . .
H H2 -0.1147 0.5039 0.3816 0.027 Uiso calc R 1 . .
C C3 -0.1820(2) 0.3115(3) 0.2187(2) 0.0260(5) Uani d . 1 . .
H H3 -0.2684 0.2539 0.2301 0.031 Uiso calc R 1 . .
C C4 -0.1452(2) 0.2476(3) 0.1137(2) 0.0254(5) Uani d . 1 . .
H H4 -0.2047 0.1440 0.0547 0.031 Uiso calc R 1 . .
C C5 -0.0240(2) 0.3304(2) 0.0922(2) 0.0210(5) Uani d . 1 . .
H H5 -0.0006 0.2842 0.0191 0.025 Uiso calc R 1 . .
C C6 0.0639(2) 0.4823(2) 0.1783(2) 0.0175(5) Uani d . 1 . .
C C7 0.2528(2) 0.5374(2) 0.0722(2) 0.0191(5) Uani d . 1 . .
C C8 0.3733(2) 0.6694(2) 0.08069(19) 0.0177(5) Uani d . 1 . .
C C9 0.4744(2) 0.6804(2) 0.0208(2) 0.0208(5) Uani d . 1 . .
H H9 0.4866 0.5977 -0.0400 0.025 Uiso calc R 1 . .
C C10 0.5592(2) 0.8391(2) 0.0659(2) 0.0269(5) Uani d . 1 . .
H H10 0.6394 0.8836 0.0412 0.032 Uiso calc R 1 . .
C C11 0.5045(2) 0.9148(2) 0.1501(2) 0.0276(5) Uani d . 1 . .
H H11 0.5404 1.0235 0.1946 0.033 Uiso calc R 1 . .
C C12 0.4601(2) 0.7032(2) 0.45289(19) 0.0175(5) Uani d . 1 . .
C C13 0.4594(2) 0.5616(2) 0.37237(19) 0.0175(5) Uani d . 1 . .
C C14 0.5733(2) 0.5626(2) 0.3192(2) 0.0205(5) Uani d . 1 . .
H H14 0.5755 0.4683 0.2652 0.025 Uiso calc R 1 . .
C C15 0.6830(2) 0.7001(2) 0.3446(2) 0.0247(5) Uani d . 1 . .
H H15 0.7581 0.6993 0.3055 0.030 Uiso calc R 1 . .
C C16 0.6855(2) 0.8386(2) 0.4259(2) 0.0249(5) Uani d . 1 . .
H H16 0.7629 0.9323 0.4441 0.030 Uiso calc R 1 . .
C C17 0.5740(2) 0.8393(2) 0.4805(2) 0.0221(5) Uani d . 1 . .
H H17 0.5758 0.9341 0.5374 0.027 Uiso calc R 1 . .
C C18 0.3246(2) 0.2766(2) 0.27812(19) 0.0193(5) Uani d . 1 . .
C C19 0.1878(2) 0.1613(2) 0.2705(2) 0.0193(5) Uani d . 1 . .
C C20 0.1276(2) 0.0073(2) 0.2061(2) 0.0259(5) Uani d . 1 . .
H H20 0.1682 -0.0548 0.1537 0.031 Uiso calc R 1 . .
C C21 -0.0076(2) -0.0446(2) 0.2314(2) 0.0267(5) Uani d . 1 . .
H H21 -0.0758 -0.1480 0.1991 0.032 Uiso calc R 1 . .
C C22 -0.0201(2) 0.0812(2) 0.3100(2) 0.0270(5) Uani d . 1 . .
H H22 -0.1007 0.0805 0.3429 0.032 Uiso calc R 1 . .
N N1 0.18360(17) 0.57613(18) 0.15935(16) 0.0187(4) Uani d . 1 . .
H H1 0.2194 0.6744 0.2112 0.022 Uiso calc R 1 . .
N N2 0.34384(17) 0.42539(18) 0.34788(15) 0.0180(4) Uani d . 1 . .
H H2A 0.2740 0.4374 0.3823 0.022 Uiso calc R 1 . .
O O1 0.21966(16) 0.40672(16) -0.00702(15) 0.0279(4) Uani d . 1 . .
O O2 0.39021(15) 0.81377(15) 0.16313(14) 0.0227(3) Uani d . 1 . .
O O3 0.41169(15) 0.23672(16) 0.22600(14) 0.0271(4) Uani d . 1 . .
O O4 0.09859(15) 0.21068(15) 0.33633(14) 0.0229(4) Uani d . 1 . .
S S1 0.14557(6) 0.73663(6) 0.40340(5) 0.02100(14) Uani d . 1 . .
S S2 0.31812(6) 0.70909(6) 0.52536(5) 0.02075(14) Uani d . 1 . .

loop_
_atom_site_aniso_label
_atom_site_aniso_U_11
_atom_site_aniso_U_22
_atom_site_aniso_U_33
_atom_site_aniso_U_12
_atom_site_aniso_U_13
_atom_site_aniso_U_23
C1 0.0161(11) 0.0201(11) 0.0206(12) 0.0088(9) 0.0042(9) 0.0111(10)
C2 0.0192(11) 0.0301(13) 0.0244(13) 0.0125(10) 0.0089(10) 0.0160(11)
C3 0.0201(12) 0.0325(14) 0.0292(14) 0.0062(11) 0.0092(11) 0.0195(11)
C4 0.0221(12) 0.0248(13) 0.0222(13) 0.0013(10) 0.0014(10) 0.0113(11)
C5 0.0206(12) 0.0230(12) 0.0165(12) 0.0062(10) 0.0039(10) 0.0081(10)
C6 0.0164(11) 0.0209(12) 0.0188(12) 0.0084(9) 0.0049(9) 0.0124(10)
C7 0.0189(11) 0.0231(12) 0.0197(12) 0.0112(10) 0.0064(10) 0.0118(10)
C8 0.0187(11) 0.0166(11) 0.0154(11) 0.0071(9) 0.0037(9) 0.0051(9)
C9 0.0224(12) 0.0223(12) 0.0209(12) 0.0108(10) 0.0101(10) 0.0094(10)
C10 0.0249(13) 0.0296(13) 0.0303(14) 0.0088(11) 0.0133(11) 0.0157(11)
C11 0.0293(13) 0.0172(12) 0.0301(14) -0.0004(10) 0.0119(11) 0.0084(11)
C12 0.0188(11) 0.0220(12) 0.0135(11) 0.0092(9) 0.0049(9) 0.0087(9)
C13 0.0189(11) 0.0192(11) 0.0135(11) 0.0076(9) 0.0025(9) 0.0078(9)
C14 0.0213(12) 0.0230(12) 0.0188(12) 0.0106(10) 0.0072(10) 0.0089(10)
C15 0.0213(12) 0.0297(13) 0.0280(14) 0.0111(10) 0.0108(11) 0.0150(11)
C16 0.0218(12) 0.0206(12) 0.0317(14) 0.0051(10) 0.0068(11) 0.0140(11)
C17 0.0242(12) 0.0183(12) 0.0226(13) 0.0100(10) 0.0047(10) 0.0080(10)
C18 0.0217(11) 0.0205(12) 0.0132(11) 0.0091(10) 0.0025(10) 0.0058(9)
C19 0.0199(11) 0.0214(12) 0.0168(12) 0.0104(10) 0.0070(10) 0.0059(10)
C20 0.0274(13) 0.0214(12) 0.0229(13) 0.0079(10) 0.0087(11) 0.0033(10)
C21 0.0269(13) 0.0189(12) 0.0267(14) 0.0034(10) 0.0066(11) 0.0065(11)
C22 0.0232(12) 0.0266(13) 0.0326(14) 0.0061(10) 0.0116(11) 0.0149(11)
N1 0.0201(9) 0.0137(9) 0.0188(10) 0.0031(8) 0.0067(8) 0.0052(8)
N2 0.0183(9) 0.0185(10) 0.0170(10) 0.0077(8) 0.0077(8) 0.0057(8)
O1 0.0297(9) 0.0186(8) 0.0307(10) 0.0066(7) 0.0153(8) 0.0035(7)
O2 0.0251(8) 0.0186(8) 0.0218(9) 0.0048(7) 0.0122(7) 0.0051(7)
O3 0.0283(9) 0.0227(8) 0.0306(10) 0.0107(7) 0.0162(8) 0.0068(7)
O4 0.0237(8) 0.0202(8) 0.0244(9) 0.0080(7) 0.0113(7) 0.0073(7)
S1 0.0238(3) 0.0201(3) 0.0221(3) 0.0114(2) 0.0109(3) 0.0080(2)
S2 0.0248(3) 0.0218(3) 0.0155(3) 0.0092(2) 0.0085(2) 0.0063(2)

loop_
_atom_type_symbol
_atom_type_description
_atom_type_scat_dispersion_real
_atom_type_scat_dispersion_imag
_atom_type_scat_source
C C 0.0033 0.0016 'International Tables Vol C Tables 4.2.6.8 and 6.1.1.4'
H H 0.0000 0.0000 'International Tables Vol C Tables 4.2.6.8 and 6.1.1.4'
N N 0.0061 0.0033 'International Tables Vol C Tables 4.2.6.8 and 6.1.1.4'
O O 0.0106 0.0060 'International Tables Vol C Tables 4.2.6.8 and 6.1.1.4'
S S 0.1246 0.1234 'International Tables Vol C Tables 4.2.6.8 and 6.1.1.4'

loop_
_geom_angle_atom_site_label_1
_geom_angle_atom_site_label_2
_geom_angle_atom_site_label_3
_geom_angle_site_symmetry_1
_geom_angle_site_symmetry_3
_geom_angle
_geom_angle_publ_flag
C2 C1 C6 . . 120.24(19) ?
C2 C1 S1 . . 119.34(17) ?
C6 C1 S1 . . 120.42(15) ?
C3 C2 C1 . . 119.9(2) ?
C3 C2 H2 . . 120.0 ?
C1 C2 H2 . . 120.0 ?
C4 C3 C2 . . 119.50(19) ?
C4 C3 H3 . . 120.2 ?
C2 C3 H3 . . 120.2 ?
C3 C4 C5 . . 121.6(2) ?
C3 C4 H4 . . 119.2 ?
C5 C4 H4 . . 119.2 ?
C4 C5 C6 . . 119.6(2) ?
C4 C5 H5 . . 120.2 ?
C6 C5 H5 . . 120.2 ?
C5 C6 N1 . . 122.76(19) ?
C5 C6 C1 . . 119.09(18) ?
N1 C6 C1 . . 118.14(18) ?
O1 C7 N1 . . 124.76(19) ?
O1 C7 C8 . . 121.70(19) ?
N1 C7 C8 . . 113.54(18) ?
C9 C8 O2 . . 110.26(18) ?
C9 C8 C7 . . 132.45(19) ?
O2 C8 C7 . . 117.28(17) ?
C8 C9 C10 . . 106.59(18) ?
C8 C9 H9 . . 126.7 ?
C10 C9 H9 . . 126.7 ?
C11 C10 C9 . . 106.89(18) ?
C11 C10 H10 . . 126.6 ?
C9 C10 H10 . . 126.6 ?
C10 C11 O2 . . 110.59(18) ?
C10 C11 H11 . . 124.7 ?
O2 C11 H11 . . 124.7 ?
C17 C12 C13 . . 120.33(18) ?
C17 C12 S2 . . 119.14(15) ?
C13 C12 S2 . . 120.49(15) ?
C14 C13 N2 . . 122.53(18) ?
C14 C13 C12 . . 118.45(19) ?
N2 C13 C12 . . 119.02(17) ?
C15 C14 C13 . . 120.27(19) ?
C15 C14 H14 . . 119.9 ?
C13 C14 H14 . . 119.9 ?
C14 C15 C16 . . 121.12(19) ?
C14 C15 H15 . . 119.4 ?
C16 C15 H15 . . 119.4 ?
C15 C16 C17 . . 119.2(2) ?
C15 C16 H16 . . 120.4 ?
C17 C16 H16 . . 120.4 ?
C12 C17 C16 . . 120.5(2) ?
C12 C17 H17 . . 119.7 ?
C16 C17 H17 . . 119.7 ?
O3 C18 N2 . . 125.09(19) ?
O3 C18 C19 . . 120.47(18) ?
N2 C18 C19 . . 114.43(18) ?
C20 C19 O4 . . 110.13(18) ?
C20 C19 C18 . . 131.36(19) ?
O4 C19 C18 . . 118.50(17) ?
C19 C20 C21 . . 106.93(19) ?
C19 C20 H20 . . 126.5 ?
C21 C20 H20 . . 126.5 ?
C22 C21 C20 . . 106.23(19) ?
C22 C21 H21 . . 126.9 ?
C20 C21 H21 . . 126.9 ?
C21 C22 O4 . . 110.92(18) ?
C21 C22 H22 . . 124.5 ?
O4 C22 H22 . . 124.5 ?
C7 N1 C6 . . 129.57(17) ?
C7 N1 H1 . . 115.2 ?
C6 N1 H1 . . 115.2 ?
C18 N2 C13 . . 129.03(17) ?
C18 N2 H2A . . 115.5 ?
C13 N2 H2A . . 115.5 ?
C11 O2 C8 . . 105.66(16) ?
C22 O4 C19 . . 105.80(15) ?
C1 S1 S2 . . 103.80(7) ?
C12 S2 S1 . . 104.78(7) ?

loop_
_geom_bond_atom_site_label_1
_geom_bond_atom_site_label_2
_geom_bond_site_symmetry_2
_geom_bond_distance
_geom_bond_publ_flag
C1 C2 . 1.392(3) ?
C1 C6 . 1.403(3) ?
C1 S1 . 1.777(2) ?
C2 C3 . 1.383(3) ?
C2 H2 . 0.9500 ?
C3 C4 . 1.378(3) ?
C3 H3 . 0.9500 ?
C4 C5 . 1.380(3) ?
C4 H4 . 0.9500 ?
C5 C6 . 1.393(3) ?
C5 H5 . 0.9500 ?
C6 N1 . 1.403(2) ?
C7 O1 . 1.224(2) ?
C7 N1 . 1.368(2) ?
C7 C8 . 1.468(3) ?
C8 C9 . 1.343(3) ?
C8 O2 . 1.380(2) ?
C9 C10 . 1.415(3) ?
C9 H9 . 0.9500 ?
C10 C11 . 1.341(3) ?
C10 H10 . 0.9500 ?
C11 O2 . 1.367(2) ?
C11 H11 . 0.9500 ?
C12 C17 . 1.382(3) ?
C12 C13 . 1.407(3) ?
C12 S2 . 1.7871(19) ?
C13 C14 . 1.392(3) ?
C13 N2 . 1.402(2) ?
C14 C15 . 1.380(3) ?
C14 H14 . 0.9500 ?
C15 C16 . 1.380(3) ?
C15 H15 . 0.9500 ?
C16 C17 . 1.382(3) ?
C16 H16 . 0.9500 ?
C17 H17 . 0.9500 ?
C18 O3 . 1.224(2) ?
C18 N2 . 1.366(2) ?
C18 C19 . 1.469(3) ?
C19 C20 . 1.344(3) ?
C19 O4 . 1.369(2) ?
C20 C21 . 1.415(3) ?
C20 H20 . 0.9500 ?
C21 C22 . 1.340(3) ?
C21 H21 . 0.9500 ?
C22 O4 . 1.366(2) ?
C22 H22 . 0.9500 ?
N1 H1 . 0.8800 ?
N2 H2A . 0.8800 ?
S1 S2 . 2.0768(8) ?

loop_
_geom_hbond_atom_site_label_D
_geom_hbond_atom_site_label_H
_geom_hbond_atom_site_label_A
_geom_hbond_site_symmetry_A
_geom_hbond_distance_DH
_geom_hbond_distance_HA
_geom_hbond_distance_DA
_geom_hbond_angle_DHA
N2 H2A S2 . 0.88 2.52 3.0104(16) 116.1
N2 H2A O4 . 0.88 2.24 2.688(2) 111.4
N1 H1 S1 . 0.88 2.50 2.9805(18) 115.3
N1 H1 O2 . 0.88 2.19 2.651(2) 112.4

loop_
_geom_torsion_atom_site_label_1
_geom_torsion_atom_site_label_2
_geom_torsion_atom_site_label_3
_geom_torsion_atom_site_label_4
_geom_torsion_site_symmetry_1
_geom_torsion_site_symmetry_2
_geom_torsion_site_symmetry_3
_geom_torsion_site_symmetry_4
_geom_torsion
_geom_torsion_publ_flag
C6 C1 C2 C3 . . . . 0.5(3) ?
S1 C1 C2 C3 . . . . -179.76(15) ?
C1 C2 C3 C4 . . . . 2.2(3) ?
C2 C3 C4 C5 . . . . -2.5(3) ?
C3 C4 C5 C6 . . . . 0.1(3) ?
C4 C5 C6 N1 . . . . -176.52(18) ?
C4 C5 C6 C1 . . . . 2.6(3) ?
C2 C1 C6 C5 . . . . -2.9(3) ?
S1 C1 C6 C5 . . . . 177.37(15) ?
C2 C1 C6 N1 . . . . 176.30(17) ?
S1 C1 C6 N1 . . . . -3.5(2) ?
O1 C7 C8 C9 . . . . -6.0(4) ?
N1 C7 C8 C9 . . . . 174.5(2) ?
O1 C7 C8 O2 . . . . 172.76(18) ?
N1 C7 C8 O2 . . . . -6.8(3) ?
O2 C8 C9 C10 . . . . -0.6(2) ?
C7 C8 C9 C10 . . . . 178.2(2) ?
C8 C9 C10 C11 . . . . 0.0(2) ?
C9 C10 C11 O2 . . . . 0.6(3) ?
C17 C12 C13 C14 . . . . -1.6(3) ?
S2 C12 C13 C14 . . . . -179.28(15) ?
C17 C12 C13 N2 . . . . 178.93(18) ?
S2 C12 C13 N2 . . . . 1.2(3) ?
N2 C13 C14 C15 . . . . 178.88(19) ?
C12 C13 C14 C15 . . . . -0.6(3) ?
C13 C14 C15 C16 . . . . 2.1(3) ?
C14 C15 C16 C17 . . . . -1.4(3) ?
C13 C12 C17 C16 . . . . 2.3(3) ?
S2 C12 C17 C16 . . . . -179.97(16) ?
C15 C16 C17 C12 . . . . -0.8(3) ?
O3 C18 C19 C20 . . . . -5.0(4) ?
N2 C18 C19 C20 . . . . 175.9(2) ?
O3 C18 C19 O4 . . . . 176.19(18) ?
N2 C18 C19 O4 . . . . -2.9(3) ?
O4 C19 C20 C21 . . . . 0.4(3) ?
C18 C19 C20 C21 . . . . -178.5(2) ?
C19 C20 C21 C22 . . . . -0.4(3) ?
C20 C21 C22 O4 . . . . 0.2(3) ?
O1 C7 N1 C6 . . . . -0.5(3) ?
C8 C7 N1 C6 . . . . 179.00(18) ?
C5 C6 N1 C7 . . . . -11.6(3) ?
C1 C6 N1 C7 . . . . 169.31(19) ?
O3 C18 N2 C13 . . . . 2.0(3) ?
C19 C18 N2 C13 . . . . -178.95(18) ?
C14 C13 N2 C18 . . . . 3.7(3) ?
C12 C13 N2 C18 . . . . -176.88(19) ?
C10 C11 O2 C8 . . . . -1.0(2) ?
C9 C8 O2 C11 . . . . 1.0(2) ?
C7 C8 O2 C11 . . . . -178.06(18) ?
C21 C22 O4 C19 . . . . 0.0(2) ?
C20 C19 O4 C22 . . . . -0.3(2) ?
C18 C19 O4 C22 . . . . 178.75(18) ?
C2 C1 S1 S2 . . . . 90.48(16) ?
C6 C1 S1 S2 . . . . -89.74(16) ?
C17 C12 S2 S1 . . . . 88.52(16) ?
C13 C12 S2 S1 . . . . -93.76(16) ?
C1 S1 S2 C12 . . . . 84.72(10) ?

loop_
_cod_related_entry_id
_cod_related_entry_database
_cod_related_entry_code
1 ChemSpider 1076522
